data_2017824
loop_
_publ_author_name
'Kruszynski, Rafal'
'Trzesowska-Kruszynska, Agata'

_publ_section_title
;
 Halogen, hydrogen and electrostatic interactions in
 2-amino-5-chloro-1,3-benzoxazol-3-ium nitrate and
 2-amino-5-chloro-1,3-benzoxazol-3-ium perchlorate
;
_journal_coeditor_code GD3352
_journal_issue 9
_journal_name_full 'Acta Crystallographica Section C'
_journal_page_first o449
_journal_page_last o454
_journal_paper_doi 10.1107/S0108270110029008
_journal_volume 66
_journal_year 2010
_chemical_formula_iupac 'C7 H6 Cl N2 O + , Cl O4 -'
_chemical_formula_moiety 'C7 H6 Cl N2 O + , Cl O4 -'
_chemical_formula_sum 'C7 H6 Cl2 N2 O5'
_chemical_formula_weight 269.04
_chemical_name_systematic
;
2-amino-5-chloro-1,3-benzoxazol-3-ium perchlorate
;
_space_group_IT_number 14
_symmetry_cell_setting monoclinic
_symmetry_space_group_name_Hall '-P 2ybc'
_symmetry_space_group_name_H-M 'P 1 21/c 1'
_atom_sites_solution_hydrogens geom
_atom_sites_solution_primary direct
_atom_sites_solution_secondary difmap
_audit_creation_method SHELXL97
_cell_angle_alpha 90.00
_cell_angle_beta 101.869(9)
_cell_angle_gamma 90.00
_cell_formula_units_Z 4
_cell_length_a 6.1743(8)
_cell_length_b 17.6159(19)
_cell_length_c 9.7682(11)
_cell_measurement_reflns_used 7471
_cell_measurement_temperature 291.0(3)
_cell_measurement_theta_max 25
_cell_measurement_theta_min 2
_cell_volume 1039.7(2)
_computing_cell_refinement 'CrysAlis RED (UNIL IC & Kuma 2000)'
_computing_data_collection 'CrysAlis CCD (UNIL IC & Kuma 2000)'
_computing_data_reduction 'CrysAlis RED (UNIL IC & Kuma 2000)'
_computing_molecular_graphics
;
XP in SHELXTL/PC (Sheldrick, 2008) and ORTEP-3 for Windows (Version
1.062;
Farrugia 1997)
;
_computing_publication_material
;
SHELXL97 (Sheldrick, 2008) and PLATON (Spek, 2009)
;
_computing_structure_refinement 'SHELXL97 (Sheldrick, 2008)'
_computing_structure_solution 'SHELXS97 (Sheldrick, 2008)'
_diffrn_ambient_temperature 291.0(3)
_diffrn_detector_area_resol_mean 1048576
_diffrn_measured_fraction_theta_full 0.996
_diffrn_measured_fraction_theta_max 0.996
_diffrn_measurement_device_type 'Kuma KM4 CCD area-detector'
_diffrn_measurement_method \w
_diffrn_radiation_monochromator graphite
_diffrn_radiation_source 'fine-focus sealed tube'
_diffrn_radiation_type MoK\a
_diffrn_radiation_wavelength 0.71073
_diffrn_reflns_av_R_equivalents 0.0154
_diffrn_reflns_av_sigmaI/netI 0.0079
_diffrn_reflns_limit_h_max 7
_diffrn_reflns_limit_h_min -7
_diffrn_reflns_limit_k_max 20
_diffrn_reflns_limit_k_min -20
_diffrn_reflns_limit_l_max 11
_diffrn_reflns_limit_l_min -11
_diffrn_reflns_number 14071
_diffrn_reflns_theta_full 25.00
_diffrn_reflns_theta_max 25.00
_diffrn_reflns_theta_min 2.31
_diffrn_standards_decay_% 0.0
_diffrn_standards_interval_time 33.33
_diffrn_standards_number 19
_exptl_absorpt_coefficient_mu 0.632
_exptl_absorpt_correction_T_max 0.896
_exptl_absorpt_correction_T_min 0.888
_exptl_absorpt_correction_type numerical
_exptl_absorpt_process_details '(X-RED; Stoe & Cie, 1999)'
_exptl_crystal_colour 'dark red'
_exptl_crystal_density_diffrn 1.719
_exptl_crystal_density_meas 1.72
_exptl_crystal_density_method 'Berman density torsion balance'
_exptl_crystal_description prism
_exptl_crystal_F_000 544
_exptl_crystal_size_max 0.193
_exptl_crystal_size_mid 0.189
_exptl_crystal_size_min 0.161
_refine_diff_density_max 0.214
_refine_diff_density_min -0.284
_refine_ls_extinction_method none
_refine_ls_goodness_of_fit_ref 1.057
_refine_ls_hydrogen_treatment constr
_refine_ls_matrix_type full
_refine_ls_number_parameters 145
_refine_ls_number_reflns 1829
_refine_ls_number_restraints 0
_refine_ls_restrained_S_all 1.057
_refine_ls_R_factor_all 0.0275
_refine_ls_R_factor_gt 0.0268
_refine_ls_shift/su_max 0.001
_refine_ls_shift/su_mean 0.000
_refine_ls_structure_factor_coef Fsqd
_refine_ls_weighting_details 'w = 1/[\s^2^(Fo^2^)+(0.0331P)^2^+0.5515P] where P=(Fo^2^+2Fc^2^)/3'
_refine_ls_weighting_scheme calc
_refine_ls_wR_factor_gt 0.0709
_refine_ls_wR_factor_ref 0.0713
_reflns_number_gt 1774
_reflns_number_total 1829
_reflns_threshold_expression I>2\s(I)
_cod_data_source_file gd3352.cif
_cod_data_source_block II
_cod_original_sg_symbol_H-M 'P 21/c'
_cod_database_code 2017824
_cod_database_fobs_code 2017824

loop_
_symmetry_equiv_pos_as_xyz
'x, y, z'
'-x, y+1/2, -z+1/2'
'-x, -y, -z'
'x, -y-1/2, z-1/2'

loop_
_atom_site_type_symbol
_atom_site_label
_atom_site_fract_x
_atom_site_fract_y
_atom_site_fract_z
_atom_site_U_iso_or_equiv
_atom_site_adp_type
_atom_site_calc_flag
_atom_site_refinement_flags
_atom_site_occupancy
_atom_site_disorder_assembly
_atom_site_disorder_group
N N1 0.5796(2) 0.13189(8) 0.37668(14) 0.0351(3) Uani d . 1 . .
H H1N 0.6778 0.1627 0.3750 0.042 Uiso d R 1 . .
C C1 0.4125(3) 0.14124(9) 0.44075(17) 0.0352(4) Uani d . 1 . .
O O1 0.27551(18) 0.08150(7) 0.42164(12) 0.0397(3) Uani d . 1 . .
C C2 0.5535(3) 0.06189(9) 0.30742(17) 0.0340(4) Uani d . 1 . .
C C3 0.3626(3) 0.03111(9) 0.33594(17) 0.0363(4) Uani d . 1 . .
C C4 0.2791(3) -0.03804(10) 0.2857(2) 0.0466(4) Uani d . 1 . .
H H4 0.1500 -0.0578 0.3064 0.056 Uiso calc R 1 . .
C C5 0.3985(3) -0.07630(10) 0.2026(2) 0.0505(5) Uani d . 1 . .
H H5 0.3490 -0.1233 0.1652 0.061 Uiso calc R 1 . .
C C6 0.5917(3) -0.04562(10) 0.17401(19) 0.0441(4) Uani d . 1 . .
C C7 0.6751(3) 0.02466(10) 0.22508(18) 0.0396(4) Uani d . 1 . .
H H7 0.8040 0.0450 0.2049 0.047 Uiso calc R 1 . .
N N2 0.3726(3) 0.19784(9) 0.51641(16) 0.0454(4) Uani d . 1 . .
H H2N 0.4643 0.2339 0.5400 0.055 Uiso d R 1 . .
H H2O 0.2513 0.1982 0.5465 0.055 Uiso d R 1 . .
Cl Cl1 0.73543(9) -0.09620(3) 0.06840(6) 0.06225(18) Uani d . 1 . .
Cl Cl2 0.93001(6) 0.26774(2) 0.67693(4) 0.03332(13) Uani d . 1 . .
O O2 0.8968(2) 0.26179(8) 0.81784(13) 0.0516(4) Uani d . 1 . .
O O3 0.9519(2) 0.19304(7) 0.62246(13) 0.0474(3) Uani d . 1 . .
O O4 0.7416(2) 0.30481(8) 0.59280(15) 0.0558(4) Uani d . 1 . .
O O5 1.1251(2) 0.31039(9) 0.67481(15) 0.0593(4) Uani d . 1 . .

loop_
_atom_site_aniso_label
_atom_site_aniso_U_11
_atom_site_aniso_U_22
_atom_site_aniso_U_33
_atom_site_aniso_U_12
_atom_site_aniso_U_13
_atom_site_aniso_U_23
N1 0.0316(7) 0.0317(7) 0.0421(8) -0.0049(5) 0.0083(6) -0.0030(6)
C1 0.0327(8) 0.0355(8) 0.0356(8) 0.0013(7) 0.0024(7) 0.0039(7)
O1 0.0336(6) 0.0399(6) 0.0456(7) -0.0033(5) 0.0085(5) 0.0046(5)
C2 0.0342(8) 0.0297(8) 0.0356(8) -0.0007(6) 0.0011(6) 0.0025(6)
C3 0.0347(8) 0.0334(8) 0.0388(9) 0.0002(7) 0.0026(7) 0.0060(7)
C4 0.0424(10) 0.0364(9) 0.0570(11) -0.0090(8) 0.0007(8) 0.0066(8)
C5 0.0555(11) 0.0313(9) 0.0569(12) -0.0030(8) -0.0068(9) -0.0022(8)
C6 0.0502(10) 0.0361(9) 0.0408(9) 0.0100(8) -0.0029(8) -0.0024(7)
C7 0.0370(9) 0.0383(9) 0.0421(9) 0.0033(7) 0.0050(7) 0.0005(7)
N2 0.0393(8) 0.0486(9) 0.0490(9) 0.0032(7) 0.0103(7) -0.0081(7)
Cl1 0.0662(3) 0.0555(3) 0.0600(3) 0.0175(2) 0.0012(3) -0.0196(2)
Cl2 0.0353(2) 0.0364(2) 0.0295(2) -0.00093(15) 0.00963(15) -0.00172(14)
O2 0.0566(8) 0.0692(9) 0.0333(7) 0.0179(7) 0.0192(6) 0.0039(6)
O3 0.0618(8) 0.0362(7) 0.0473(7) -0.0022(6) 0.0185(6) -0.0059(5)
O4 0.0553(8) 0.0572(9) 0.0506(8) 0.0116(7) 0.0009(6) 0.0114(6)
O5 0.0555(8) 0.0634(9) 0.0627(9) -0.0258(7) 0.0208(7) -0.0153(7)

loop_
_atom_type_symbol
_atom_type_description
_atom_type_scat_dispersion_real
_atom_type_scat_dispersion_imag
_atom_type_scat_source
C C 0.0033 0.0016 'International Tables Vol C Tables 4.2.6.8 and 6.1.1.4'
H H 0.0000 0.0000 'International Tables Vol C Tables 4.2.6.8 and 6.1.1.4'
N N 0.0061 0.0033 'International Tables Vol C Tables 4.2.6.8 and 6.1.1.4'
O O 0.0106 0.0060 'International Tables Vol C Tables 4.2.6.8 and 6.1.1.4'
Cl Cl 0.1484 0.1585 'International Tables Vol C Tables 4.2.6.8 and 6.1.1.4'

loop_
_geom_angle_atom_site_label_1
_geom_angle_atom_site_label_2
_geom_angle_atom_site_label_3
_geom_angle_site_symmetry_1
_geom_angle_site_symmetry_3
_geom_angle
_geom_angle_publ_flag
C1 N1 C2 . . 108.38(14) n
C1 N1 H1N . . 125.6 n
C2 N1 H1N . . 126.0 n
N2 C1 N1 . . 128.66(16) n
N2 C1 O1 . . 119.75(15) n
N1 C1 O1 . . 111.58(14) n
C1 O1 C3 . . 105.80(12) n
C7 C2 C3 . . 121.58(16) n
C7 C2 N1 . . 132.93(15) n
C3 C2 N1 . . 105.49(14) n
C4 C3 C2 . . 123.44(17) n
C4 C3 O1 . . 127.83(16) n
C2 C3 O1 . . 108.73(14) n
C3 C4 C5 . . 115.90(17) n
C3 C4 H4 . . 122.0 n
C5 C4 H4 . . 122.0 n
C4 C5 C6 . . 120.87(17) n
C4 C5 H5 . . 119.6 n
C6 C5 H5 . . 119.6 n
C5 C6 C7 . . 122.88(17) n
C5 C6 Cl1 . . 118.95(14) n
C7 C6 Cl1 . . 118.17(15) n
C2 C7 C6 . . 115.33(17) n
C2 C7 H7 . . 122.3 n
C6 C7 H7 . . 122.3 n
C1 N2 H2N . . 122.4 n
C1 N2 H2O . . 118.9 n
H2N N2 H2O . . 118.7 n
O5 Cl2 O4 . . 109.88(9) n
O5 Cl2 O3 . . 109.51(8) n
O4 Cl2 O3 . . 109.36(9) n
O5 Cl2 O2 . . 109.90(9) n
O4 Cl2 O2 . . 108.85(8) n
O3 Cl2 O2 . . 109.33(8) n

loop_
_geom_bond_atom_site_label_1
_geom_bond_atom_site_label_2
_geom_bond_site_symmetry_2
_geom_bond_distance
_geom_bond_publ_flag
N1 C1 . 1.322(2) y
N1 C2 . 1.400(2) y
N1 H1N . 0.8165 n
C1 N2 . 1.295(2) y
C1 O1 . 1.339(2) y
O1 C3 . 1.401(2) y
C2 C7 . 1.374(2) n
C2 C3 . 1.377(2) n
C3 C4 . 1.373(2) n
C4 C5 . 1.379(3) n
C4 H4 . 0.9300 n
C5 C6 . 1.390(3) n
C5 H5 . 0.9300 n
C6 C7 . 1.393(2) n
C6 Cl1 . 1.7383(19) n
C7 H7 . 0.9300 n
N2 H2N . 0.8506 n
N2 H2O . 0.8590 n
Cl2 O5 . 1.4236(14) y
Cl2 O4 . 1.4359(14) y
Cl2 O3 . 1.4361(13) y
Cl2 O2 . 1.4366(13) y

loop_
_cod_related_entry_id
_cod_related_entry_database
_cod_related_entry_code
1 ChemSpider 30654261
